data_2209893
loop_
_publ_author_name
'Jing Wang'
'Dong-Sheng Zhu'
'Kui-Zhan Shao'
'Lin Xu'

_publ_section_title
;
 {2,2'-[Ethane-1,2-diylbis(nitrilomethylidyne)]diphenoxyacetato}zinc(II)
 methanol solvate
;
_journal_coeditor_code HY2007
_journal_issue 8
_journal_name_full 'Acta Crystallographica Section E'
_journal_page_first m1884
_journal_page_last m1886
_journal_paper_doi 10.1107/S1600536806026791
_journal_volume 62
_journal_year 2006
_chemical_formula_iupac '[Zn (C20 H18 N2 O6)], C H4 O'
_chemical_formula_moiety 'C20 H18 N2 O6 Zn, C H4 O'
_chemical_formula_sum 'C21 H22 N2 O7 Zn'
_chemical_formula_weight 479.78
_chemical_name_systematic
;
{2,2'-[Ethane-1,2-diylbisnitrilomethylidyne)]diphenoxyacetato}zinc(II)
methanol solvate
;
_space_group_IT_number 14
_symmetry_cell_setting monoclinic
_symmetry_space_group_name_Hall '-P 2ybc'
_symmetry_space_group_name_H-M 'P 1 21/c 1'
_atom_sites_solution_hydrogens geom
_atom_sites_solution_primary direct
_atom_sites_solution_secondary difmap
_audit_creation_method SHELXL-97
_cell_angle_alpha 90.000
_cell_angle_beta 101.974(5)
_cell_angle_gamma 90.000
_cell_formula_units_Z 4
_cell_length_a 8.200(2)
_cell_length_b 18.274(5)
_cell_length_c 14.191(4)
_cell_measurement_reflns_used 11738
_cell_measurement_temperature 293(2)
_cell_measurement_theta_max 26.1
_cell_measurement_theta_min 1.8
_cell_volume 2080.2(10)
_computing_cell_refinement 'SAINT (Bruker, 1998)'
_computing_data_collection 'SMART (Bruker, 1998)'
_computing_data_reduction SAINT
_computing_molecular_graphics 'SHELXTL (Bruker, 1998)'
_computing_publication_material SHELXTL
_computing_structure_refinement 'SHELXL97 (Sheldrick, 1997)'
_computing_structure_solution 'SHELXS97 (Sheldrick, 1997)'
_diffrn_ambient_temperature 293(2)
_diffrn_measured_fraction_theta_full 0.997
_diffrn_measured_fraction_theta_max 0.988
_diffrn_measurement_device_type 'Bruker SMART area-detector'
_diffrn_measurement_method '\f and \w'
_diffrn_radiation_monochromator graphite
_diffrn_radiation_source 'fine-focus sealed tube'
_diffrn_radiation_type MoK\a
_diffrn_radiation_wavelength 0.71073
_diffrn_reflns_av_R_equivalents 0.0646
_diffrn_reflns_av_sigmaI/netI 0.0896
_diffrn_reflns_limit_h_max 9
_diffrn_reflns_limit_h_min -10
_diffrn_reflns_limit_k_max 19
_diffrn_reflns_limit_k_min -22
_diffrn_reflns_limit_l_max 14
_diffrn_reflns_limit_l_min -17
_diffrn_reflns_number 11533
_diffrn_reflns_theta_full 25.00
_diffrn_reflns_theta_max 26.1
_diffrn_reflns_theta_min 1.8
_diffrn_standards_decay_% 0
_diffrn_standards_interval_count 0
_diffrn_standards_interval_time 0
_diffrn_standards_number 0
_exptl_absorpt_coefficient_mu 1.227
_exptl_absorpt_correction_T_max 0.304
_exptl_absorpt_correction_T_min 0.268
_exptl_absorpt_correction_type multi-scan
_exptl_absorpt_process_details '(SADABS; Sheldrick, 1996)'
_exptl_crystal_colour colorless
_exptl_crystal_density_diffrn 1.532
_exptl_crystal_density_method 'not measured'
_exptl_crystal_description block
_exptl_crystal_F_000 992
_exptl_crystal_size_max 0.45
_exptl_crystal_size_mid 0.33
_exptl_crystal_size_min 0.26
_refine_diff_density_max 0.614
_refine_diff_density_min -0.361
_refine_ls_extinction_method none
_refine_ls_goodness_of_fit_ref 0.937
_refine_ls_hydrogen_treatment mixed
_refine_ls_matrix_type full
_refine_ls_number_parameters 296
_refine_ls_number_reflns 4073
_refine_ls_number_restraints 0
_refine_ls_restrained_S_all 0.937
_refine_ls_R_factor_all 0.0945
_refine_ls_R_factor_gt 0.0477
_refine_ls_shift/su_max 0.001
_refine_ls_shift/su_mean 0.000
_refine_ls_structure_factor_coef Fsqd
_refine_ls_weighting_details 'calc w=1/[\s^2^(Fo^2^)+(0.0113P)^2^] where P=(Fo^2^+2Fc^2^)/3'
_refine_ls_weighting_scheme calc
_refine_ls_wR_factor_gt 0.0615
_refine_ls_wR_factor_ref 0.0700
_reflns_number_gt 2426
_reflns_number_total 4073
_reflns_threshold_expression I>2\s(I)
_cod_data_source_file hy2007.cif
_cod_data_source_block I
_cod_depositor_comments
;
The following automatic conversions were performed:

'_chemical_melting_point' value 'not measured' was changed to '?' -
the value is undefined or not given.

Automatic conversion script
Id: cif_fix_values 1646 2011-03-28 12:23:43Z adriana 

The following automatic conversions were performed:

'_chemical_melting_point' value 'not measured' was changed to '?' -
the value is undefined or not given.

Automatic conversion script
Id: cif_fix_values 1715 2011-07-08 13:25:40Z adriana 
;
_cod_original_cell_volume 2080.1(10)
_cod_original_sg_symbol_H-M 'P 21/c'
_cod_database_code 2209893
_cod_database_fobs_code 2209893

loop_
_symmetry_equiv_pos_as_xyz
'x, y, z'
'-x, y+1/2, -z+1/2'
'-x, -y, -z'
'x, -y-1/2, z-1/2'

loop_
_atom_site_type_symbol
_atom_site_label
_atom_site_fract_x
_atom_site_fract_y
_atom_site_fract_z
_atom_site_U_iso_or_equiv
_atom_site_adp_type
_atom_site_calc_flag
_atom_site_refinement_flags
_atom_site_occupancy
C C1 0.8741(4) 0.58214(18) 0.3839(3) 0.0363(9) Uani d . 1
C C2 0.9436(4) 0.59396(16) 0.4902(2) 0.0437(10) Uani d . 1
H H2A 0.8987 0.5577 0.5278 0.052 Uiso calc R 1
H H2B 1.0640 0.5893 0.5039 0.052 Uiso calc R 1
C C3 0.9477(4) 0.68950(19) 0.6066(2) 0.0387(9) Uani d . 1
C C4 1.0407(4) 0.64762(19) 0.6792(3) 0.0511(10) Uani d . 1
H H4 1.0697 0.5999 0.6669 0.061 Uiso calc R 1
C C5 1.0903(5) 0.6770(2) 0.7700(3) 0.0579(12) Uani d . 1
H H5 1.1525 0.6487 0.8189 0.069 Uiso calc R 1
C C6 1.0498(5) 0.7469(2) 0.7893(3) 0.0587(11) Uani d . 1
H H6 1.0825 0.7659 0.8511 0.070 Uiso calc R 1
C C7 0.9602(5) 0.7893(2) 0.7164(3) 0.0542(11) Uani d . 1
H H7 0.9357 0.8375 0.7293 0.065 Uiso calc R 1
C C8 0.9053(4) 0.76148(19) 0.6237(3) 0.0415(10) Uani d . 1
C C9 0.8126(4) 0.81176(19) 0.5518(3) 0.0486(10) Uani d . 1
H H9 0.8181 0.8612 0.5675 0.058 Uiso calc R 1
C C10 0.6398(5) 0.85461(17) 0.4098(3) 0.0607(11) Uani d . 1
H H10A 0.7026 0.8997 0.4242 0.073 Uiso calc R 1
H H10B 0.5294 0.8620 0.4227 0.073 Uiso calc R 1
C C11 0.6274(5) 0.83382(19) 0.3057(3) 0.0614(12) Uani d . 1
H H11A 0.5611 0.8696 0.2639 0.074 Uiso calc R 1
H H11B 0.7376 0.8322 0.2908 0.074 Uiso calc R 1
C C12 0.4580(5) 0.7475(2) 0.2080(3) 0.0535(11) Uani d . 1
H H12 0.4491 0.7849 0.1627 0.064 Uiso calc R 1
C C13 0.3677(4) 0.6807(2) 0.1760(3) 0.0463(10) Uani d . 1
C C14 0.3032(5) 0.6743(2) 0.0774(3) 0.0675(13) Uani d . 1
H H14 0.3197 0.7122 0.0366 0.081 Uiso calc R 1
C C15 0.2157(5) 0.6133(3) 0.0392(3) 0.0745(14) Uani d . 1
H H15 0.1770 0.6091 -0.0270 0.089 Uiso calc R 1
C C16 0.1862(5) 0.5587(2) 0.0997(3) 0.0683(13) Uani d . 1
H H16 0.1255 0.5177 0.0744 0.082 Uiso calc R 1
C C17 0.2458(4) 0.5638(2) 0.1982(3) 0.0552(11) Uani d . 1
H H17 0.2244 0.5265 0.2385 0.066 Uiso calc R 1
C C18 0.3368(4) 0.6243(2) 0.2367(3) 0.0417(9) Uani d . 1
C C19 0.3648(4) 0.57910(17) 0.3991(2) 0.0458(10) Uani d . 1
H H19A 0.4224 0.5345 0.3885 0.055 Uiso calc R 1
H H19B 0.2466 0.5685 0.3896 0.055 Uiso calc R 1
C C20 0.4294(5) 0.6068(2) 0.5003(3) 0.0467(10) Uani d . 1
C C21 0.6468(8) 0.5110(5) 0.1450(6) 0.0838(19) Uani d . 1
N N1 0.7252(4) 0.79432(14) 0.4700(2) 0.0479(8) Uani d . 1
N N2 0.5483(4) 0.76137(16) 0.2909(2) 0.0461(8) Uani d . 1
O O1 0.8973(3) 0.66543(11) 0.51419(16) 0.0464(7) Uani d . 1
O O2 0.9454(3) 0.53682(11) 0.34253(17) 0.0469(7) Uani d . 1
O O3 0.7490(3) 0.62015(11) 0.34458(16) 0.0433(6) Uani d . 1
O O4 0.3930(3) 0.63453(11) 0.33277(17) 0.0449(6) Uani d . 1
O O5 0.3814(3) 0.57506(14) 0.56578(19) 0.0697(8) Uani d . 1
O O6 0.5325(3) 0.65986(12) 0.51064(16) 0.0512(7) Uani d . 1
O O7 0.8187(4) 0.50995(14) 0.1495(2) 0.0654(9) Uani d . 1
Zn Zn1 0.63891(5) 0.69486(2) 0.40859(3) 0.04183(14) Uani d . 1
H H21A 0.611(7) 0.554(3) 0.148(4) 0.15(3) Uiso d . 1
H H21B 0.602(6) 0.497(2) 0.088(3) 0.11(2) Uiso d . 1
H H21C 0.632(6) 0.478(2) 0.193(3) 0.12(2) Uiso d . 1
H H7O 0.862(5) 0.516(2) 0.213(3) 0.109(19) Uiso d . 1

loop_
_atom_site_aniso_label
_atom_site_aniso_U_11
_atom_site_aniso_U_22
_atom_site_aniso_U_33
_atom_site_aniso_U_12
_atom_site_aniso_U_13
_atom_site_aniso_U_23
C1 0.044(2) 0.028(2) 0.037(2) -0.0038(18) 0.0101(19) 0.0009(17)
C2 0.055(2) 0.034(2) 0.042(3) 0.0127(19) 0.010(2) -0.0006(17)
C3 0.046(2) 0.036(2) 0.034(2) -0.0021(19) 0.0081(18) -0.0077(19)
C4 0.058(3) 0.047(2) 0.047(3) 0.007(2) 0.007(2) -0.005(2)
C5 0.066(3) 0.069(3) 0.036(3) 0.001(2) 0.004(2) -0.001(2)
C6 0.069(3) 0.063(3) 0.044(3) -0.007(2) 0.013(2) -0.015(2)
C7 0.055(3) 0.049(3) 0.061(3) -0.007(2) 0.019(2) -0.016(2)
C8 0.041(2) 0.037(2) 0.047(3) -0.0024(18) 0.0096(19) -0.0086(19)
C9 0.053(3) 0.030(2) 0.066(3) -0.002(2) 0.020(2) -0.008(2)
C10 0.062(3) 0.032(2) 0.086(3) 0.010(2) 0.011(2) 0.003(2)
C11 0.058(3) 0.046(3) 0.080(4) 0.008(2) 0.014(3) 0.019(2)
C12 0.049(3) 0.063(3) 0.051(3) 0.017(2) 0.017(2) 0.023(2)
C13 0.043(2) 0.060(3) 0.038(3) 0.009(2) 0.0115(19) 0.004(2)
C14 0.070(3) 0.091(4) 0.042(3) 0.016(3) 0.014(2) 0.010(2)
C15 0.078(4) 0.109(4) 0.035(3) 0.007(3) 0.009(3) -0.006(3)
C16 0.061(3) 0.090(4) 0.051(3) 0.006(3) 0.004(3) -0.024(3)
C17 0.052(3) 0.065(3) 0.047(3) 0.004(2) 0.006(2) -0.003(2)
C18 0.036(2) 0.059(3) 0.031(2) 0.008(2) 0.0096(18) -0.002(2)
C19 0.048(2) 0.049(2) 0.041(3) -0.0071(19) 0.011(2) 0.0039(19)
C20 0.044(3) 0.056(3) 0.041(3) 0.010(2) 0.011(2) 0.005(2)
C21 0.067(4) 0.091(6) 0.088(6) -0.017(4) 0.003(4) -0.015(4)
N1 0.049(2) 0.037(2) 0.056(2) 0.0079(16) 0.0053(17) 0.0026(16)
N2 0.045(2) 0.047(2) 0.048(2) 0.0075(16) 0.0119(17) 0.0116(16)
O1 0.0595(17) 0.0351(15) 0.0396(17) 0.0123(12) -0.0010(13) -0.0071(11)
O2 0.0570(17) 0.0436(15) 0.0397(17) 0.0115(13) 0.0092(13) -0.0090(12)
O3 0.0472(16) 0.0389(15) 0.0412(16) 0.0082(12) 0.0035(13) 0.0037(11)
O4 0.0524(16) 0.0468(15) 0.0343(16) -0.0011(13) 0.0065(13) 0.0085(12)
O5 0.078(2) 0.092(2) 0.043(2) -0.0104(17) 0.0201(16) 0.0162(15)
O6 0.0625(18) 0.0513(16) 0.0411(17) -0.0059(14) 0.0143(14) -0.0036(12)
O7 0.061(2) 0.083(2) 0.051(2) -0.0019(17) 0.0095(17) -0.0107(16)
Zn1 0.0444(3) 0.0363(2) 0.0444(3) 0.0046(2) 0.00847(19) 0.0032(2)

loop_
_atom_type_symbol
_atom_type_description
_atom_type_scat_dispersion_real
_atom_type_scat_dispersion_imag
_atom_type_scat_source
C C 0.0033 0.0016 'International Tables Vol C Tables 4.2.6.8 and 6.1.1.4'
H H 0.0000 0.0000 'International Tables Vol C Tables 4.2.6.8 and 6.1.1.4'
N N 0.0061 0.0033 'International Tables Vol C Tables 4.2.6.8 and 6.1.1.4'
O O 0.0106 0.0060 'International Tables Vol C Tables 4.2.6.8 and 6.1.1.4'
Zn Zn 0.2839 1.4301 'International Tables Vol C Tables 4.2.6.8 and 6.1.1.4'

loop_
_geom_angle_atom_site_label_1
_geom_angle_atom_site_label_2
_geom_angle_atom_site_label_3
_geom_angle
_geom_angle_publ_flag
O2 C1 O3 125.4(3) ?
O2 C1 C2 117.0(3) ?
O3 C1 C2 117.6(3) ?
O1 C2 C1 107.8(3) ?
O1 C2 H2A 110.1 ?
C1 C2 H2A 110.1 ?
O1 C2 H2B 110.1 ?
C1 C2 H2B 110.1 ?
H2A C2 H2B 108.5 ?
O1 C3 C4 123.3(3) ?
O1 C3 C8 115.8(3) ?
C4 C3 C8 120.8(3) ?
C5 C4 C3 119.5(3) ?
C5 C4 H4 120.3 ?
C3 C4 H4 120.3 ?
C6 C5 C4 121.2(4) ?
C6 C5 H5 119.4 ?
C4 C5 H5 119.4 ?
C5 C6 C7 119.4(4) ?
C5 C6 H6 120.3 ?
C7 C6 H6 120.3 ?
C6 C7 C8 121.4(4) ?
C6 C7 H7 119.3 ?
C8 C7 H7 119.3 ?
C3 C8 C7 117.7(3) ?
C3 C8 C9 125.7(3) ?
C7 C8 C9 116.6(3) ?
N1 C9 C8 126.3(3) ?
N1 C9 H9 116.9 ?
C8 C9 H9 116.9 ?
N1 C10 C11 107.8(3) ?
N1 C10 H10A 110.2 ?
C11 C10 H10A 110.2 ?
N1 C10 H10B 110.2 ?
C11 C10 H10B 110.2 ?
H10A C10 H10B 108.5 ?
N2 C11 C10 107.8(3) ?
N2 C11 H11A 110.2 ?
C10 C11 H11A 110.2 ?
N2 C11 H11B 110.2 ?
C10 C11 H11B 110.2 ?
H11A C11 H11B 108.5 ?
N2 C12 C13 127.9(4) ?
N2 C12 H12 116.0 ?
C13 C12 H12 116.0 ?
C14 C13 C18 118.5(4) ?
C14 C13 C12 116.5(4) ?
C18 C13 C12 124.9(4) ?
C15 C14 C13 121.4(4) ?
C15 C14 H14 119.3 ?
C13 C14 H14 119.3 ?
C16 C15 C14 119.2(4) ?
C16 C15 H15 120.4 ?
C14 C15 H15 120.4 ?
C15 C16 C17 120.9(4) ?
C15 C16 H16 119.6 ?
C17 C16 H16 119.6 ?
C16 C17 C18 120.1(4) ?
C16 C17 H17 119.9 ?
C18 C17 H17 119.9 ?
O4 C18 C17 123.4(3) ?
O4 C18 C13 116.7(3) ?
C17 C18 C13 119.8(4) ?
O4 C19 C20 108.3(3) ?
O4 C19 H19A 110.0 ?
C20 C19 H19A 110.0 ?
O4 C19 H19B 110.0 ?
C20 C19 H19B 110.0 ?
H19A C19 H19B 108.4 ?
O5 C20 O6 125.5(4) ?
O5 C20 C19 117.2(4) ?
O6 C20 C19 117.3(3) ?
O7 C21 H21A 111(4) ?
O7 C21 H21B 106(3) ?
H21A C21 H21B 104(5) ?
O7 C21 H21C 104(3) ?
H21A C21 H21C 118(5) ?
H21B C21 H21C 114(4) ?
C9 N1 C10 116.7(3) ?
C9 N1 Zn1 132.9(3) ?
C10 N1 Zn1 109.3(2) ?
C12 N2 C11 117.6(3) ?
C12 N2 Zn1 131.9(3) ?
C11 N2 Zn1 109.8(2) ?
C3 O1 C2 119.0(3) ?
C3 O1 Zn1 125.7(2) ?
C2 O1 Zn1 107.62(18) ?
C1 O3 Zn1 125.8(2) ?
C18 O4 C19 119.6(3) ?
C18 O4 Zn1 127.1(2) ?
C19 O4 Zn1 105.69(19) ?
C20 O6 Zn1 123.5(2) ?
C21 O7 H7O 103(3) ?
O6 Zn1 O3 115.86(9) yes
O6 Zn1 N1 98.17(11) yes
O3 Zn1 N1 130.87(11) yes
O6 Zn1 N2 130.56(11) yes
O3 Zn1 N2 99.06(11) yes
N1 Zn1 N2 81.87(12) yes
O6 Zn1 O4 73.30(9) yes
O3 Zn1 O4 83.98(9) yes
N1 Zn1 O4 141.94(10) yes
N2 Zn1 O4 77.09(10) yes
O6 Zn1 O1 86.29(9) yes
O3 Zn1 O1 72.55(9) yes
N1 Zn1 O1 75.70(9) yes
N2 Zn1 O1 139.46(10) yes
O4 Zn1 O1 138.21(7) yes

loop_
_geom_bond_atom_site_label_1
_geom_bond_atom_site_label_2
_geom_bond_distance
_geom_bond_publ_flag
C1 O2 1.231(4) ?
C1 O3 1.268(3) ?
C1 C2 1.512(4) ?
C2 O1 1.421(3) ?
C2 H2A 0.9700 ?
C2 H2B 0.9700 ?
C3 O1 1.363(4) ?
C3 C4 1.379(4) ?
C3 C8 1.395(4) ?
C4 C5 1.377(4) ?
C4 H4 0.9300 ?
C5 C6 1.362(4) ?
C5 H5 0.9300 ?
C6 C7 1.376(4) ?
C6 H6 0.9300 ?
C7 C8 1.396(4) ?
C7 H7 0.9300 ?
C8 C9 1.463(4) ?
C9 N1 1.272(4) ?
C9 H9 0.9300 ?
C10 N1 1.478(4) ?
C10 C11 1.508(5) ?
C10 H10A 0.9700 ?
C10 H10B 0.9700 ?
C11 N2 1.470(4) ?
C11 H11A 0.9700 ?
C11 H11B 0.9700 ?
C12 N2 1.278(4) ?
C12 C13 1.452(5) ?
C12 H12 0.9300 ?
C13 C14 1.394(5) ?
C13 C18 1.399(4) ?
C14 C15 1.376(5) ?
C14 H14 0.9300 ?
C15 C16 1.370(5) ?
C15 H15 0.9300 ?
C16 C17 1.384(5) ?
C16 H16 0.9300 ?
C17 C18 1.382(4) ?
C17 H17 0.9300 ?
C18 O4 1.358(4) ?
C19 O4 1.434(3) ?
C19 C20 1.510(4) ?
C19 H19A 0.9700 ?
C19 H19B 0.9700 ?
C20 O5 1.228(4) ?
C20 O6 1.275(4) ?
C21 O7 1.398(6) ?
C21 H21A 0.85(5) ?
C21 H21B 0.85(4) ?
C21 H21C 0.94(4) ?
N1 Zn1 2.075(3) yes
N2 Zn1 2.074(3) yes
O1 Zn1 2.389(2) yes
O3 Zn1 1.961(2) yes
O4 Zn1 2.353(2) yes
O6 Zn1 1.947(3) yes
O7 H7O 0.91(4) ?

loop_
_geom_hbond_atom_site_label_D
_geom_hbond_atom_site_label_H
_geom_hbond_atom_site_label_A
_geom_hbond_distance_DH
_geom_hbond_distance_HA
_geom_hbond_distance_DA
_geom_hbond_angle_DHA
O7 H7O O2 0.91(4) 1.86(4) 2.764(4) 174(4)

loop_
_geom_torsion_atom_site_label_1
_geom_torsion_atom_site_label_2
_geom_torsion_atom_site_label_3
_geom_torsion_atom_site_label_4
_geom_torsion
O2 C1 C2 O1 155.3(3)
O3 C1 C2 O1 -23.9(4)
O1 C3 C4 C5 178.2(3)
C8 C3 C4 C5 0.9(6)
C3 C4 C5 C6 -0.3(6)
C4 C5 C6 C7 -1.1(6)
C5 C6 C7 C8 2.0(6)
O1 C3 C8 C7 -177.5(3)
C4 C3 C8 C7 0.0(5)
O1 C3 C8 C9 0.2(5)
C4 C3 C8 C9 177.7(3)
C6 C7 C8 C3 -1.4(6)
C6 C7 C8 C9 -179.4(3)
C3 C8 C9 N1 16.8(6)
C7 C8 C9 N1 -165.4(4)
N1 C10 C11 N2 53.5(4)
N2 C12 C13 C14 -168.7(4)
N2 C12 C13 C18 13.6(6)
C18 C13 C14 C15 -2.2(6)
C12 C13 C14 C15 179.9(4)
C13 C14 C15 C16 2.4(6)
C14 C15 C16 C17 -1.1(7)
C15 C16 C17 C18 -0.3(6)
C16 C17 C18 O4 177.1(3)
C16 C17 C18 C13 0.5(5)
C14 C13 C18 O4 -176.1(3)
C12 C13 C18 O4 1.6(5)
C14 C13 C18 C17 0.7(5)
C12 C13 C18 C17 178.4(3)
O4 C19 C20 O5 163.1(3)
O4 C19 C20 O6 -18.7(4)
C8 C9 N1 C10 178.9(3)
C8 C9 N1 Zn1 11.8(6)
C11 C10 N1 C9 149.2(3)
C11 C10 N1 Zn1 -40.8(3)
C13 C12 N2 C11 -180.0(3)
C13 C12 N2 Zn1 10.8(6)
C10 C11 N2 C12 148.3(3)
C10 C11 N2 Zn1 -40.2(3)
C4 C3 O1 C2 -0.7(5)
C8 C3 O1 C2 176.7(3)
C4 C3 O1 Zn1 144.7(3)
C8 C3 O1 Zn1 -37.9(4)
C1 C2 O1 C3 -179.1(3)
C1 C2 O1 Zn1 29.8(3)
O2 C1 O3 Zn1 -177.8(2)
C2 C1 O3 Zn1 1.3(4)
C17 C18 O4 C19 3.0(5)
C13 C18 O4 C19 179.7(3)
C17 C18 O4 Zn1 148.1(3)
C13 C18 O4 Zn1 -35.2(4)
C20 C19 O4 C18 -176.3(3)
C20 C19 O4 Zn1 32.0(3)
O5 C20 O6 Zn1 167.0(3)
C19 C20 O6 Zn1 -11.1(4)
C20 O6 Zn1 O3 -51.6(3)
C20 O6 Zn1 N1 164.9(3)
C20 O6 Zn1 N2 78.6(3)
C20 O6 Zn1 O4 22.9(2)
C20 O6 Zn1 O1 -120.1(3)
C1 O3 Zn1 O6 -64.3(3)
C1 O3 Zn1 N1 64.6(3)
C1 O3 Zn1 N2 151.7(3)
C1 O3 Zn1 O4 -132.4(3)
C1 O3 Zn1 O1 12.5(2)
C9 N1 Zn1 O6 52.7(4)
C10 N1 Zn1 O6 -115.1(2)
C9 N1 Zn1 O3 -82.3(4)
C10 N1 Zn1 O3 110.0(2)
C9 N1 Zn1 N2 -177.3(4)
C10 N1 Zn1 N2 15.0(2)
C9 N1 Zn1 O4 126.0(3)
C10 N1 Zn1 O4 -41.8(3)
C9 N1 Zn1 O1 -31.3(3)
C10 N1 Zn1 O1 160.9(3)
C12 N2 Zn1 O6 -82.1(4)
C11 N2 Zn1 O6 108.1(2)
C12 N2 Zn1 O3 53.8(4)
C11 N2 Zn1 O3 -116.0(2)
C12 N2 Zn1 N1 -175.9(4)
C11 N2 Zn1 N1 14.2(2)
C12 N2 Zn1 O4 -27.9(3)
C11 N2 Zn1 O4 162.3(2)
C12 N2 Zn1 O1 127.5(3)
C11 N2 Zn1 O1 -42.3(3)
C18 O4 Zn1 O6 -178.6(3)
C19 O4 Zn1 O6 -29.7(2)
C18 O4 Zn1 O3 -59.3(2)
C19 O4 Zn1 O3 89.6(2)
C18 O4 Zn1 N1 99.6(3)
C19 O4 Zn1 N1 -111.5(2)
C18 O4 Zn1 N2 41.4(2)
C19 O4 Zn1 N2 -169.7(2)
C18 O4 Zn1 O1 -114.6(2)
C19 O4 Zn1 O1 34.4(3)
C3 O1 Zn1 O6 -53.8(3)
C2 O1 Zn1 O6 94.8(2)
C3 O1 Zn1 O3 -172.4(3)
C2 O1 Zn1 O3 -23.81(19)
C3 O1 Zn1 N1 45.6(3)
C2 O1 Zn1 N1 -165.8(2)
C3 O1 Zn1 N2 104.1(3)
C2 O1 Zn1 N2 -107.3(2)
C3 O1 Zn1 O4 -113.5(2)
C2 O1 Zn1 O4 35.1(3)
